data_7052397
loop_
_publ_author_name
'Fr\'ed\'eric Th\'ebault'
'Alexander J. Blake'
'Claire Wilson'
'Neil R. Champness'
'Martin Schr\"oder'

_publ_section_title
;
 Synthesis of pyridazinyl ligands for multimetallic complexes
;
_journal_issue 10
_journal_name_full 'New Journal of Chemistry'
_journal_page_first 1498
_journal_paper_doi 10.1039/b611561f
_journal_volume 30
_journal_year 2006
_chemical_formula_moiety 'C30 H22 N8, 2(C2 H6 O S)'
_chemical_formula_sum 'C34 H34 N8 O2 S2'
_chemical_formula_weight 650.81
_chemical_name_systematic
;
?
;
_space_group_IT_number 14
_symmetry_cell_setting monoclinic
_symmetry_space_group_name_Hall '-P 2ybc'
_symmetry_space_group_name_H-M 'P 1 21/c 1'
_atom_sites_solution_hydrogens geom
_atom_sites_solution_primary direct
_atom_sites_solution_secondary difmap
_audit_creation_method SHELXL-97
_cell_angle_alpha 90.00
_cell_angle_beta 102.921(2)
_cell_angle_gamma 90.00
_cell_formula_units_Z 2
_cell_length_a 18.067(2)
_cell_length_b 5.5010(6)
_cell_length_c 16.801(2)
_cell_measurement_reflns_used 1955
_cell_measurement_temperature 150(2)
_cell_measurement_theta_max 25.837
_cell_measurement_theta_min 2.313
_cell_volume 1627.5(3)
_computing_cell_refinement 'Bruker SAINT version 6.36a (Bruker, 2002)'
_computing_data_collection 'Bruker SMART version 5.624 (Bruker, 2001)'
_computing_data_reduction 'Bruker SAINT; Bruker SHELXTL (Bruker, 2001)'
_computing_molecular_graphics ' ?'
_computing_publication_material 'enCIFer(Allen et al.,2004);PLATON (Spek,2003)'
_computing_structure_refinement 'SHELXL-97 (Sheldrick, 1997)'
_computing_structure_solution 'SHELXS-97 (Sheldrick, 1990)'
_diffrn_ambient_temperature 150(2)
_diffrn_measured_fraction_theta_full 0.990
_diffrn_measured_fraction_theta_max 0.989
_diffrn_measurement_device_type 'Bruker SMART APEX CCD area detector'
_diffrn_measurement_method omega
_diffrn_radiation_monochromator graphite
_diffrn_radiation_source 'normal-focus sealed tube'
_diffrn_radiation_type MoK\a
_diffrn_radiation_wavelength 0.71073
_diffrn_reflns_av_R_equivalents 0.0623
_diffrn_reflns_av_sigmaI/netI 0.0599
_diffrn_reflns_limit_h_max 23
_diffrn_reflns_limit_h_min -19
_diffrn_reflns_limit_k_max 7
_diffrn_reflns_limit_k_min -5
_diffrn_reflns_limit_l_max 21
_diffrn_reflns_limit_l_min -21
_diffrn_reflns_number 3702
_diffrn_reflns_theta_full 27.50
_diffrn_reflns_theta_max 27.53
_diffrn_reflns_theta_min 2.31
_diffrn_standards_decay_% 0
_diffrn_standards_number 0
_exptl_absorpt_coefficient_mu 0.209
_exptl_absorpt_correction_T_max 0.654
_exptl_absorpt_correction_T_min 0.433
_exptl_absorpt_correction_type multi-scan
_exptl_absorpt_process_details '(SHELXTL version 6.12; Bruker, 2001)'
_exptl_crystal_colour colourless
_exptl_crystal_density_diffrn 1.328
_exptl_crystal_density_method 'not measured'
_exptl_crystal_description Column
_exptl_crystal_F_000 684
_exptl_crystal_size_max 0.68
_exptl_crystal_size_mid 0.06
_exptl_crystal_size_min 0.04
_refine_diff_density_max 0.80
_refine_diff_density_min -0.28
_refine_diff_density_rms 0.06
_refine_ls_extinction_method none
_refine_ls_goodness_of_fit_ref 1.052
_refine_ls_hydrogen_treatment constr
_refine_ls_matrix_type full
_refine_ls_number_parameters 208
_refine_ls_number_reflns 3702
_refine_ls_number_restraints 0
_refine_ls_restrained_S_all 1.052
_refine_ls_R_factor_all 0.0887
_refine_ls_R_factor_gt 0.0626
_refine_ls_shift/su_max 0.000
_refine_ls_shift/su_mean 0.000
_refine_ls_structure_factor_coef Fsqd
_refine_ls_weighting_details 'calc w=1/[\s^2^(Fo^2^)+(0.0689P)^2^] where P=(Fo^2^+2Fc^2^)/3'
_refine_ls_weighting_scheme calc
_refine_ls_wR_factor_gt 0.1348
_refine_ls_wR_factor_ref 0.1459
_reflns_number_gt 2717
_reflns_number_total 3702
_reflns_threshold_expression >2s(I)
_cod_data_source_file b611561f.txt
_cod_data_source_block Compound_L4
_cod_depositor_comments
;
The following automatic conversions were performed:
'_symmetry_cell_setting' value 'Monoclinic' changed to 'monoclinic'
according to '/home/saulius/struct/CIF-dictionaries/cif_core.dic'
dictionary named 'cif_core.dic' version 2.4.1 from
2010-06-29.

'_exptl_absorpt_correction_type' value 'Multi-scan' changed
to 'multi-scan' according to
'/home/saulius/struct/CIF-dictionaries/cif_core.dic' dictionary named
'cif_core.dic' version 2.4.1 from 2010-06-29.

Automatic conversion script
Id: cif_fix_enum 1527 2010-12-29 10:47:43Z saulius 
;
_cod_original_sg_symbol_H-M 'P 21/c'
_cod_database_code 7052397

loop_
_symmetry_equiv_pos_as_xyz
'x, y, z'
'-x, y+1/2, -z+1/2'
'-x, -y, -z'
'x, -y-1/2, z-1/2'

loop_
_atom_site_label
_atom_site_type_symbol
_atom_site_fract_x
_atom_site_fract_y
_atom_site_fract_z
_atom_site_U_iso_or_equiv
_atom_site_adp_type
_atom_site_occupancy
_atom_site_symmetry_multiplicity
_atom_site_calc_flag
_atom_site_refinement_flags
_atom_site_disorder_assembly
_atom_site_disorder_group
S S 0.45772(4) 0.56216(13) 0.12860(4) 0.0366(2) Uani 1 1 d . . .
O O 0.53833(11) 0.5689(4) 0.17574(14) 0.0514(6) Uani 1 1 d . . .
N1 N 0.07583(11) 0.1512(4) 0.13410(12) 0.0252(5) Uani 1 1 d . . .
N2 N 0.23447(11) 0.3763(3) 0.06720(11) 0.0223(4) Uani 1 1 d . . .
N3 N 0.26023(11) 0.5466(4) 0.02375(11) 0.0230(4) Uani 1 1 d . . .
N4 N 0.19325(11) 1.0302(4) -0.11654(12) 0.0246(5) Uani 1 1 d . . .
C1 C 0.06164(14) -0.0200(5) 0.18561(15) 0.0283(6) Uani 1 1 d . . .
H1 H 0.0142 -0.0150 0.2010 0.034 Uiso 1 1 calc R . .
C2 C 0.11192(14) -0.2034(4) 0.21766(14) 0.0269(6) Uani 1 1 d . . .
H2 H 0.0990 -0.3218 0.2534 0.032 Uiso 1 1 calc R . .
C3 C 0.18096(14) -0.2094(4) 0.19642(14) 0.0265(6) Uani 1 1 d . . .
H3 H 0.2170 -0.3320 0.2178 0.032 Uiso 1 1 calc R . .
C4 C 0.19760(14) -0.0361(4) 0.14376(13) 0.0231(5) Uani 1 1 d . . .
H4 H 0.2452 -0.0369 0.1285 0.028 Uiso 1 1 calc R . .
C5 C 0.14316(13) 0.1406(4) 0.11333(13) 0.0204(5) Uani 1 1 d . . .
C6 C 0.16000(13) 0.3321(4) 0.05685(13) 0.0198(5) Uani 1 1 d . . .
C7 C 0.10509(13) 0.4569(4) -0.00209(13) 0.0194(5) Uani 1 1 d . . .
C8 C 0.13283(13) 0.6367(4) -0.04448(13) 0.0222(5) Uani 1 1 d . . .
H8 H 0.0989 0.7321 -0.0835 0.027 Uiso 1 1 calc R . .
C9 C 0.21018(13) 0.6781(4) -0.03022(13) 0.0203(5) Uani 1 1 d . . .
C10 C 0.24346(13) 0.8695(4) -0.07435(13) 0.0216(5) Uani 1 1 d . . .
C11 C 0.32025(14) 0.8802(5) -0.07158(15) 0.0302(6) Uani 1 1 d . . .
H11 H 0.3538 0.7623 -0.0419 0.036 Uiso 1 1 calc R . .
C12 C 0.34753(15) 1.0653(5) -0.11269(16) 0.0338(6) Uani 1 1 d . . .
H12 H 0.4003 1.0776 -0.1111 0.041 Uiso 1 1 calc R . .
C13 C 0.29727(15) 1.2318(5) -0.15604(15) 0.0310(6) Uani 1 1 d . . .
H13 H 0.3144 1.3607 -0.1850 0.037 Uiso 1 1 calc R . .
C14 C 0.22155(15) 1.2057(4) -0.15617(14) 0.0296(6) Uani 1 1 d . . .
H14 H 0.1870 1.3202 -0.1864 0.036 Uiso 1 1 calc R . .
C15 C 0.02085(12) 0.4097(4) -0.02230(13) 0.0211(5) Uani 1 1 d . . .
H15A H 0.0111 0.2417 -0.0062 0.025 Uiso 1 1 calc R . .
H15B H 0.0010 0.4250 -0.0820 0.025 Uiso 1 1 calc R . .
C16 C 0.43792(18) 0.2550(6) 0.0980(2) 0.0534(9) Uani 1 1 d . . .
H16A H 0.4655 0.2124 0.0560 0.080 Uiso 1 1 calc R . .
H16B H 0.3833 0.2355 0.0760 0.080 Uiso 1 1 calc R . .
H16C H 0.4541 0.1478 0.1453 0.080 Uiso 1 1 calc R . .
C17 C 0.40029(16) 0.5706(6) 0.20150(17) 0.0421(7) Uani 1 1 d . . .
H17A H 0.4034 0.7324 0.2265 0.063 Uiso 1 1 calc R . .
H17B H 0.4183 0.4485 0.2439 0.063 Uiso 1 1 calc R . .
H17C H 0.3475 0.5358 0.1744 0.063 Uiso 1 1 calc R . .

loop_
_atom_site_aniso_label
_atom_site_aniso_U_11
_atom_site_aniso_U_22
_atom_site_aniso_U_33
_atom_site_aniso_U_23
_atom_site_aniso_U_13
_atom_site_aniso_U_12
S 0.0397(4) 0.0309(4) 0.0385(4) 0.0074(3) 0.0070(3) -0.0033(3)
O 0.0336(12) 0.0517(14) 0.0684(14) 0.0019(11) 0.0103(10) -0.0141(10)
N1 0.0233(11) 0.0237(11) 0.0286(10) 0.0023(9) 0.0057(9) -0.0018(8)
N2 0.0213(11) 0.0214(11) 0.0232(10) 0.0015(8) 0.0032(8) 0.0007(8)
N3 0.0216(10) 0.0229(11) 0.0243(10) 0.0025(9) 0.0044(8) -0.0006(8)
N4 0.0298(11) 0.0207(11) 0.0227(9) 0.0001(8) 0.0043(8) 0.0000(9)
C1 0.0267(13) 0.0273(14) 0.0322(13) 0.0034(11) 0.0090(11) -0.0039(11)
C2 0.0363(15) 0.0200(13) 0.0236(11) 0.0020(10) 0.0051(11) -0.0080(11)
C3 0.0343(15) 0.0196(13) 0.0231(11) -0.0005(10) 0.0010(10) 0.0018(10)
C4 0.0257(13) 0.0217(12) 0.0211(11) -0.0035(10) 0.0037(9) 0.0013(10)
C5 0.0243(12) 0.0165(12) 0.0184(10) -0.0034(9) 0.0004(9) -0.0019(9)
C6 0.0203(12) 0.0176(12) 0.0205(11) -0.0032(9) 0.0027(9) 0.0019(9)
C7 0.0203(12) 0.0178(11) 0.0189(10) -0.0038(9) 0.0017(9) 0.0008(9)
C8 0.0227(13) 0.0235(13) 0.0188(10) 0.0005(10) 0.0015(9) 0.0021(10)
C9 0.0236(12) 0.0192(12) 0.0178(10) -0.0016(9) 0.0041(9) 0.0037(9)
C10 0.0265(13) 0.0207(12) 0.0171(10) -0.0028(9) 0.0039(9) -0.0003(10)
C11 0.0275(14) 0.0290(14) 0.0320(13) 0.0068(11) 0.0027(11) 0.0005(11)
C12 0.0293(14) 0.0399(16) 0.0333(13) 0.0047(12) 0.0092(11) -0.0081(12)
C13 0.0419(16) 0.0241(14) 0.0277(12) 0.0006(11) 0.0091(12) -0.0087(12)
C14 0.0405(16) 0.0203(13) 0.0270(12) 0.0016(10) 0.0054(11) 0.0037(11)
C15 0.0188(12) 0.0199(12) 0.0224(11) -0.0021(9) 0.0003(9) -0.0021(9)
C16 0.0421(18) 0.043(2) 0.066(2) -0.0206(16) -0.0066(16) 0.0066(15)
C17 0.0297(15) 0.056(2) 0.0363(15) -0.0064(14) -0.0025(12) -0.0040(14)

loop_
_atom_type_symbol
_atom_type_description
_atom_type_scat_dispersion_real
_atom_type_scat_dispersion_imag
_atom_type_scat_source
C C 0.0033 0.0016 'International Tables Vol C Tables 4.2.6.8 and 6.1.1.4'
H H 0.0000 0.0000 'International Tables Vol C Tables 4.2.6.8 and 6.1.1.4'
N N 0.0061 0.0033 'International Tables Vol C Tables 4.2.6.8 and 6.1.1.4'
O O 0.0106 0.0060 'International Tables Vol C Tables 4.2.6.8 and 6.1.1.4'
S S 0.1246 0.1234 'International Tables Vol C Tables 4.2.6.8 and 6.1.1.4'

loop_
_geom_angle_atom_site_label_1
_geom_angle_atom_site_label_2
_geom_angle_atom_site_label_3
_geom_angle
_geom_angle_site_symmetry_1
_geom_angle_site_symmetry_3
_geom_angle_publ_flag
O S C17 106.54(13) . . ?
O S C16 106.59(14) . . ?
C17 S C16 96.51(16) . . ?
C5 N1 C1 117.0(2) . . ?
N3 N2 C6 121.30(19) . . ?
N2 N3 C9 118.96(19) . . ?
C14 N4 C10 116.6(2) . . ?
N1 C1 C2 124.0(2) . . ?
N1 C1 H1 118.0 . . ?
C2 C1 H1 118.0 . . ?
C3 C2 C1 118.2(2) . . ?
C3 C2 H2 120.9 . . ?
C1 C2 H2 120.9 . . ?
C2 C3 C4 119.4(2) . . ?
C2 C3 H3 120.3 . . ?
C4 C3 H3 120.3 . . ?
C3 C4 C5 118.7(2) . . ?
C3 C4 H4 120.7 . . ?
C5 C4 H4 120.7 . . ?
N1 C5 C4 122.8(2) . . ?
N1 C5 C6 117.4(2) . . ?
C4 C5 C6 119.8(2) . . ?
N2 C6 C7 122.0(2) . . ?
N2 C6 C5 112.75(19) . . ?
C7 C6 C5 125.2(2) . . ?
C8 C7 C6 115.6(2) . . ?
C8 C7 C15 118.3(2) . . ?
C6 C7 C15 126.2(2) . . ?
C7 C8 C9 120.0(2) . . ?
C7 C8 H8 120.0 . . ?
C9 C8 H8 120.0 . . ?
N3 C9 C8 122.1(2) . . ?
N3 C9 C10 115.6(2) . . ?
C8 C9 C10 122.3(2) . . ?
N4 C10 C11 122.9(2) . . ?
N4 C10 C9 115.2(2) . . ?
C11 C10 C9 121.9(2) . . ?
C10 C11 C12 118.9(2) . . ?
C10 C11 H11 120.5 . . ?
C12 C11 H11 120.5 . . ?
C13 C12 C11 119.2(2) . . ?
C13 C12 H12 120.4 . . ?
C11 C12 H12 120.4 . . ?
C14 C13 C12 118.0(2) . . ?
C14 C13 H13 121.0 . . ?
C12 C13 H13 121.0 . . ?
N4 C14 C13 124.4(2) . . ?
N4 C14 H14 117.8 . . ?
C13 C14 H14 117.8 . . ?
C7 C15 C15 111.0(2) . 3_565 ?
C7 C15 H15A 109.4 . . ?
C15 C15 H15A 109.4 3_565 . ?
C7 C15 H15B 109.4 . . ?
C15 C15 H15B 109.4 3_565 . ?
H15A C15 H15B 108.0 . . ?
S C16 H16A 109.5 . . ?
S C16 H16B 109.5 . . ?
H16A C16 H16B 109.5 . . ?
S C16 H16C 109.5 . . ?
H16A C16 H16C 109.5 . . ?
H16B C16 H16C 109.5 . . ?
S C17 H17A 109.5 . . ?
S C17 H17B 109.5 . . ?
H17A C17 H17B 109.5 . . ?
S C17 H17C 109.5 . . ?
H17A C17 H17C 109.5 . . ?
H17B C17 H17C 109.5 . . ?

loop_
_geom_bond_atom_site_label_1
_geom_bond_atom_site_label_2
_geom_bond_distance
_geom_bond_site_symmetry_2
_geom_bond_publ_flag
S O 1.495(2) . ?
S C17 1.774(3) . ?
S C16 1.779(3) . ?
N1 C5 1.340(3) . ?
N1 C1 1.342(3) . ?
N2 N3 1.334(3) . ?
N2 C6 1.340(3) . ?
N3 C9 1.340(3) . ?
N4 C14 1.338(3) . ?
N4 C10 1.349(3) . ?
C1 C2 1.383(3) . ?
C1 H1 0.9500 . ?
C2 C3 1.372(3) . ?
C2 H2 0.9500 . ?
C3 C4 1.379(3) . ?
C3 H3 0.9500 . ?
C4 C5 1.396(3) . ?
C4 H4 0.9500 . ?
C5 C6 1.494(3) . ?
C6 C7 1.413(3) . ?
C7 C8 1.377(3) . ?
C7 C15 1.506(3) . ?
C8 C9 1.383(3) . ?
C8 H8 0.9500 . ?
C9 C10 1.490(3) . ?
C10 C11 1.379(3) . ?
C11 C12 1.382(3) . ?
C11 H11 0.9500 . ?
C12 C13 1.378(4) . ?
C12 H12 0.9500 . ?
C13 C14 1.375(4) . ?
C13 H13 0.9500 . ?
C14 H14 0.9500 . ?
C15 C15 1.539(4) 3_565 ?
C15 H15A 0.9900 . ?
C15 H15B 0.9900 . ?
C16 H16A 0.9800 . ?
C16 H16B 0.9800 . ?
C16 H16C 0.9800 . ?
C17 H17A 0.9800 . ?
C17 H17B 0.9800 . ?
C17 H17C 0.9800 . ?
